data_7043696
loop_
_publ_author_name
'Alberto, Roger'
'Meola, Giuseppe'
'Braband, Henrik'
'Jordi, Sara'
'Fox, Thomas'
'Blacque, Oliver'
'Spingler, Bernhard'

_publ_section_title
;
 Structure and Reactivities of Rhenium and Technetium bis-Arene Sandwich
 Complexes [M(\h6-arene)2]+
;
_journal_name_full 'Dalton Trans.'
_journal_paper_doi 10.1039/C7DT02072D
_journal_year 2017
_chemical_formula_sum 'C52 H49 Cl2 F6 P4 Re'
_chemical_formula_weight 1168.89
_space_group_crystal_system orthorhombic
_space_group_IT_number 19
_space_group_name_Hall 'P 2ac 2ab'
_space_group_name_H-M_alt 'P 21 21 21'
_symmetry_space_group_name_Hall 'P 2ac 2ab'
_symmetry_space_group_name_H-M 'P 21 21 21'
_atom_sites_solution_hydrogens geom
_audit_creation_method SHELXL-2014/7
_audit_update_record
;
2017-06-06 deposited with the CCDC.
2017-07-18 downloaded from the CCDC.
;
_cell_angle_alpha 90
_cell_angle_beta 90
_cell_angle_gamma 90
_cell_formula_units_Z 4
_cell_length_a 11.00550(4)
_cell_length_b 18.56730(7)
_cell_length_c 24.45640(9)
_cell_measurement_reflns_used 47720
_cell_measurement_temperature 183(2)
_cell_measurement_theta_max 79.389
_cell_measurement_theta_min 2.985
_cell_volume 4997.48(3)
_computing_cell_refinement 'CrysAlisPro 1.171.39.27e (Rigaku OD, 2015)'
_computing_data_collection 'CrysAlisPro 1.171.39.27e (Rigaku OD, 2015)'
_computing_data_reduction 'CrysAlisPro 1.171.39.27e (Rigaku OD, 2015)'
_computing_molecular_graphics 'ORTEP-3 (Farrugia, 1997)'
_computing_publication_material 'SHELXL-2014/7 (Sheldrick, 2014)'
_computing_structure_refinement 'SHELXL-2014/7 (Sheldrick, 2014)'
_computing_structure_solution 'SIR-97 (Altomare, 1999)'
_diffrn_ambient_temperature 183(2)
_diffrn_measured_fraction_theta_full 1.000
_diffrn_measured_fraction_theta_max 0.993
_diffrn_measurement_device_type 'XtaLAB Synergy, Dualflex, Pilatus 200K'
_diffrn_radiation_type CuK\a
_diffrn_radiation_wavelength 1.54184
_diffrn_reflns_av_R_equivalents 0.0330
_diffrn_reflns_av_unetI/netI 0.0246
_diffrn_reflns_Laue_measured_fraction_full 1.000
_diffrn_reflns_Laue_measured_fraction_max 0.993
_diffrn_reflns_limit_h_max 13
_diffrn_reflns_limit_h_min -13
_diffrn_reflns_limit_k_max 23
_diffrn_reflns_limit_k_min -23
_diffrn_reflns_limit_l_max 30
_diffrn_reflns_limit_l_min -30
_diffrn_reflns_number 57867
_diffrn_reflns_point_group_measured_fraction_full 1.000
_diffrn_reflns_point_group_measured_fraction_max 0.989
_diffrn_reflns_theta_full 67.684
_diffrn_reflns_theta_max 79.687
_diffrn_reflns_theta_min 2.988
_diffrn_source 'micro-focus sealed X-ray tube'
_exptl_absorpt_coefficient_mu 7.435
_exptl_absorpt_correction_T_max 1.00000
_exptl_absorpt_correction_T_min 0.73035
_exptl_absorpt_correction_type multi-scan
_exptl_absorpt_process_details
;
CrysAlisPro 1.171.39.27e (Rigaku Oxford Diffraction, 2015)
Empirical absorption correction using spherical harmonics,
 implemented in SCALE3 ABSPACK scaling algorithm.
;
_exptl_crystal_colour red
_exptl_crystal_density_diffrn 1.554
_exptl_crystal_description prism
_exptl_crystal_F_000 2336
_exptl_crystal_size_max 0.190
_exptl_crystal_size_mid 0.060
_exptl_crystal_size_min 0.040
_refine_diff_density_max 1.154
_refine_diff_density_min -0.807
_refine_diff_density_rms 0.090
_refine_ls_abs_structure_details
;
 Flack x determined using 4649 quotients [(I+)-(I-)]/[(I+)+(I-)]
 (Parsons, Flack and Wagner, Acta Cryst. B69 (2013) 249-259).
;
_refine_ls_abs_structure_Flack -0.021(3)
_refine_ls_extinction_method none
_refine_ls_goodness_of_fit_ref 1.067
_refine_ls_hydrogen_treatment constr
_refine_ls_matrix_type full
_refine_ls_number_parameters 587
_refine_ls_number_reflns 10772
_refine_ls_number_restraints 0
_refine_ls_restrained_S_all 1.067
_refine_ls_R_factor_all 0.0325
_refine_ls_R_factor_gt 0.0322
_refine_ls_shift/su_max 0.017
_refine_ls_shift/su_mean 0.001
_refine_ls_structure_factor_coef Fsqd
_refine_ls_weighting_details 'w=1/[\s^2^(Fo^2^)+(0.0420P)^2^+8.3449P] where P=(Fo^2^+2Fc^2^)/3'
_refine_ls_weighting_scheme calc
_refine_ls_wR_factor_gt 0.0828
_refine_ls_wR_factor_ref 0.0830
_reflns_Friedel_coverage 0.802
_reflns_Friedel_fraction_full 1.000
_reflns_Friedel_fraction_max 0.984
_reflns_number_gt 10651
_reflns_number_total 10772
_reflns_threshold_expression 'I > 2\s(I)'
_cod_data_source_file c7dt02072d2.cif
_cod_data_source_block GIM280517
_cod_database_code 7043696
_shelx_shelxl_version_number 2014/7
_shelx_space_group_comment
;
The symmetry employed for this shelxl refinement is uniquely defined
by the following loop, which should always be used as a source of
symmetry information in preference to the above space-group names.
They are only intended as comments.
;
_shelx_estimated_absorpt_t_min 0.332
_shelx_estimated_absorpt_t_max 0.755

loop_
_space_group_symop_operation_xyz
'x, y, z'
'-x+1/2, -y, z+1/2'
'x+1/2, -y+1/2, -z'
'-x, y+1/2, -z+1/2'

loop_
_atom_site_label
_atom_site_type_symbol
_atom_site_fract_x
_atom_site_fract_y
_atom_site_fract_z
_atom_site_U_iso_or_equiv
_atom_site_adp_type
_atom_site_occupancy
_atom_site_site_symmetry_order
_atom_site_calc_flag
_atom_site_refinement_flags_posn
_atom_site_refinement_flags_adp
Re1 Re 0.17413(2) 0.14554(2) 0.63295(2) 0.02695(7) Uani 1 1 d . .
C1 C 0.2666(6) 0.1397(4) 0.5514(2) 0.0376(12) Uani 1 1 d . .
H1A H 0.3021 0.0991 0.5339 0.045 Uiso 1 1 calc R U
C2 C 0.1441(6) 0.1558(3) 0.5429(2) 0.0329(12) Uani 1 1 d . .
H2A H 0.0933 0.1224 0.5243 0.039 Uiso 1 1 calc R U
C3 C 0.0945(5) 0.2226(3) 0.5620(2) 0.0320(11) Uani 1 1 d . .
C4 C -0.0263(6) 0.2456(4) 0.5478(3) 0.0383(13) Uani 1 1 d . .
H4A H -0.0781 0.2144 0.5277 0.046 Uiso 1 1 calc R U
C5 C -0.0670(6) 0.3121(4) 0.5632(3) 0.0426(14) Uani 1 1 d . .
H5A H -0.1471 0.3267 0.5539 0.051 Uiso 1 1 calc R U
C6 C 0.0086(7) 0.3595(4) 0.5928(3) 0.0462(15) Uani 1 1 d . .
H6A H -0.0200 0.4063 0.6017 0.055 Uiso 1 1 calc R U
C7 C 0.1214(7) 0.3392(3) 0.6087(3) 0.0422(14) Uani 1 1 d . .
H7A H 0.1702 0.3713 0.6295 0.051 Uiso 1 1 calc R U
C8 C 0.1680(6) 0.2687(3) 0.5943(2) 0.0351(11) Uani 1 1 d . .
C9 C 0.2875(6) 0.2444(3) 0.6100(3) 0.0368(13) Uani 1 1 d . .
H9A H 0.3321 0.2700 0.6370 0.044 Uiso 1 1 calc R U
C10 C 0.3374(6) 0.1835(3) 0.5858(2) 0.0379(13) Uani 1 1 d . .
H10A H 0.4199 0.1714 0.5926 0.045 Uiso 1 1 calc R U
C11 C 0.2308(6) 0.2402(4) 0.7636(2) 0.0374(13) Uani 1 1 d . .
C12 C 0.3008(8) 0.2233(5) 0.8089(3) 0.057(2) Uani 1 1 d . .
H12A H 0.3021 0.1752 0.8220 0.068 Uiso 1 1 calc R U
C13 C 0.3689(10) 0.2754(5) 0.8353(4) 0.073(3) Uani 1 1 d . .
H13A H 0.4145 0.2632 0.8670 0.087 Uiso 1 1 calc R U
C14 C 0.3702(8) 0.3446(5) 0.8157(4) 0.066(2) Uani 1 1 d . .
H14A H 0.4199 0.3799 0.8327 0.079 Uiso 1 1 calc R U
C15 C 0.2988(8) 0.3629(5) 0.7709(4) 0.061(2) Uani 1 1 d . .
H15A H 0.2968 0.4112 0.7581 0.073 Uiso 1 1 calc R U
C16 C 0.2310(7) 0.3103(4) 0.7454(3) 0.0503(17) Uani 1 1 d . .
H16A H 0.1833 0.3227 0.7144 0.060 Uiso 1 1 calc R U
C17 C -0.0118(5) 0.2228(3) 0.7409(2) 0.0327(11) Uani 1 1 d . .
C18 C -0.0771(6) 0.2542(3) 0.6986(3) 0.0354(12) Uani 1 1 d . .
H18A H -0.0505 0.2481 0.6619 0.042 Uiso 1 1 calc R U
C19 C -0.1816(6) 0.2946(3) 0.7094(3) 0.0422(13) Uani 1 1 d . .
H19A H -0.2255 0.3162 0.6802 0.051 Uiso 1 1 calc R U
C20 C -0.2206(6) 0.3030(3) 0.7626(3) 0.0438(15) Uani 1 1 d . .
H20A H -0.2916 0.3304 0.7700 0.053 Uiso 1 1 calc R U
C21 C -0.1563(7) 0.2717(4) 0.8055(3) 0.0467(16) Uani 1 1 d . .
H21A H -0.1836 0.2772 0.8421 0.056 Uiso 1 1 calc R U
C22 C -0.0529(7) 0.2328(4) 0.7945(3) 0.0425(14) Uani 1 1 d . .
H22A H -0.0084 0.2123 0.8239 0.051 Uiso 1 1 calc R U
C23 C 0.3663(5) -0.0124(3) 0.6266(3) 0.0331(11) Uani 1 1 d . .
C24 C 0.3271(7) -0.0816(3) 0.6155(3) 0.0399(12) Uani 1 1 d . .
H24A H 0.2562 -0.0993 0.6331 0.048 Uiso 1 1 calc R U
C25 C 0.3896(7) -0.1258(4) 0.5792(3) 0.0496(17) Uani 1 1 d . .
H25A H 0.3614 -0.1733 0.5723 0.059 Uiso 1 1 calc R U
C26 C 0.4926(8) -0.1007(4) 0.5530(3) 0.0533(18) Uani 1 1 d . .
H26A H 0.5346 -0.1300 0.5274 0.064 Uiso 1 1 calc R U
C27 C 0.5332(8) -0.0317(4) 0.5650(4) 0.0541(19) Uani 1 1 d . .
H27A H 0.6046 -0.0141 0.5478 0.065 Uiso 1 1 calc R U
C60 C -0.1840(14) -0.0838(6) 0.4304(6) 0.098(4) Uani 1 1 d . .
H60A H -0.1161 -0.0725 0.4053 0.118 Uiso 1 1 calc R U
H60B H -0.1630 -0.0649 0.4671 0.118 Uiso 1 1 calc R U
C28 C 0.4720(7) 0.0116(4) 0.6013(3) 0.0458(15) Uani 1 1 d . .
H28A H 0.5022 0.0583 0.6093 0.055 Uiso 1 1 calc R U
C29 C 0.4172(6) 0.0782(4) 0.7141(2) 0.0349(12) Uani 1 1 d . .
C30 C 0.4826(7) 0.0277(4) 0.7442(3) 0.0442(15) Uani 1 1 d . .
H30A H 0.4571 -0.0211 0.7449 0.053 Uiso 1 1 calc R U
C31 C 0.5857(7) 0.0489(4) 0.7734(3) 0.0485(16) Uani 1 1 d . .
H31A H 0.6291 0.0144 0.7944 0.058 Uiso 1 1 calc R U
C32 C 0.6251(7) 0.1192(4) 0.7720(3) 0.0491(17) Uani 1 1 d . .
H32A H 0.6966 0.1329 0.7912 0.059 Uiso 1 1 calc R U
C33 C 0.5597(7) 0.1700(4) 0.7424(3) 0.0492(17) Uani 1 1 d . .
H33A H 0.5855 0.2188 0.7416 0.059 Uiso 1 1 calc R U
C34 C 0.4570(5) 0.1492(4) 0.7140(3) 0.0388(13) Uani 1 1 d . .
H34A H 0.4126 0.1842 0.6939 0.047 Uiso 1 1 calc R U
C35 C -0.1342(5) 0.0924(3) 0.6063(3) 0.0346(12) Uani 1 1 d . .
C36 C -0.2166(5) 0.1350(3) 0.6347(3) 0.0410(13) Uani 1 1 d . .
H36A H -0.2078 0.1418 0.6730 0.049 Uiso 1 1 calc R U
C37 C -0.3124(6) 0.1676(4) 0.6068(3) 0.0454(15) Uani 1 1 d . .
H37A H -0.3665 0.1984 0.6259 0.055 Uiso 1 1 calc R U
C38 C -0.3293(6) 0.1553(4) 0.5512(3) 0.0505(16) Uani 1 1 d . .
H38A H -0.3947 0.1776 0.5323 0.061 Uiso 1 1 calc R U
C39 C -0.2498(6) 0.1103(4) 0.5237(3) 0.0460(16) Uani 1 1 d . .
H39A H -0.2623 0.1002 0.4860 0.055 Uiso 1 1 calc R U
C40 C -0.1522(6) 0.0798(4) 0.5510(3) 0.0416(14) Uani 1 1 d . .
H40A H -0.0969 0.0499 0.5316 0.050 Uiso 1 1 calc R U
C41 C 0.0235(6) -0.0242(3) 0.6021(3) 0.0393(13) Uani 1 1 d . .
C42 C -0.0497(9) -0.0821(4) 0.6165(3) 0.056(2) Uani 1 1 d . .
H42A H -0.1016 -0.0787 0.6474 0.068 Uiso 1 1 calc R U
C43 C -0.0471(10) -0.1450(5) 0.5859(4) 0.069(2) Uani 1 1 d . .
H43A H -0.0959 -0.1847 0.5967 0.083 Uiso 1 1 calc R U
C44 C 0.0256(10) -0.1506(5) 0.5400(4) 0.066(2) Uani 1 1 d . .
H44A H 0.0263 -0.1937 0.5191 0.079 Uiso 1 1 calc R U
C45 C 0.0960(8) -0.0936(5) 0.5250(4) 0.058(2) Uani 1 1 d . .
H45A H 0.1456 -0.0967 0.4932 0.069 Uiso 1 1 calc R U
C46 C 0.0953(7) -0.0307(4) 0.5562(3) 0.0433(15) Uani 1 1 d . .
H46A H 0.1454 0.0085 0.5456 0.052 Uiso 1 1 calc R U
C50 C 0.1262(6) 0.0977(3) 0.7727(2) 0.0369(12) Uani 1 1 d . .
H50A H 0.2077 0.0908 0.7890 0.044 Uiso 1 1 calc R U
H50B H 0.0692 0.1091 0.8028 0.044 Uiso 1 1 calc R U
C51 C 0.1950(5) -0.0085(3) 0.7165(2) 0.0337(12) Uani 1 1 d . .
H51B H 0.1642 -0.0489 0.6940 0.040 Uiso 1 1 calc R U
H51A H 0.2500 -0.0292 0.7445 0.040 Uiso 1 1 calc R U
C52 C -0.0265(6) 0.0376(3) 0.7086(2) 0.0359(12) Uani 1 1 d . .
H52A H -0.0787 0.0754 0.7249 0.043 Uiso 1 1 calc R U
H52B H -0.0740 -0.0076 0.7077 0.043 Uiso 1 1 calc R U
C53 C 0.0863(6) 0.0264(3) 0.7461(2) 0.0331(12) Uani 1 1 d . .
C54 C 0.0472(7) -0.0245(4) 0.7922(3) 0.0418(14) Uani 1 1 d . .
H54C H 0.0247 -0.0713 0.7767 0.063 Uiso 1 1 calc R U
H54B H -0.0227 -0.0039 0.8114 0.063 Uiso 1 1 calc R U
H54A H 0.1147 -0.0308 0.8179 0.063 Uiso 1 1 calc R U
F1 F 0.0610(10) -0.0018(5) 0.3777(5) 0.161(5) Uani 1 1 d . .
F2 F 0.1847(10) 0.0819(10) 0.4188(6) 0.247(9) Uani 1 1 d . .
F3 F 0.0030(12) 0.0708(9) 0.4417(3) 0.220(8) Uani 1 1 d . .
F4 F 0.0667(15) 0.1628(5) 0.4000(6) 0.205(7) Uani 1 1 d . .
F5 F -0.0642(8) 0.0843(5) 0.3588(4) 0.129(3) Uani 1 1 d . .
F6 F 0.1349(13) 0.0791(8) 0.3357(4) 0.200(7) Uani 1 1 d . .
P1 P 0.13249(13) 0.17588(8) 0.72579(6) 0.0301(3) Uani 1 1 d . .
P2 P 0.28513(13) 0.05203(7) 0.67184(6) 0.0292(3) Uani 1 1 d . .
P3 P 0.01074(12) 0.06371(7) 0.63782(6) 0.0298(3) Uani 1 1 d . .
P4 P 0.0618(2) 0.08459(16) 0.38809(9) 0.0712(7) Uani 1 1 d . .
Cl1 Cl -0.2027(8) -0.1748(2) 0.4340(3) 0.227(4) Uani 1 1 d . .
Cl2 Cl -0.3150(4) -0.0427(2) 0.40735(19) 0.1200(12) Uani 1 1 d . .

loop_
_atom_site_aniso_label
_atom_site_aniso_U_11
_atom_site_aniso_U_22
_atom_site_aniso_U_33
_atom_site_aniso_U_23
_atom_site_aniso_U_13
_atom_site_aniso_U_12
Re1 0.02807(11) 0.02563(10) 0.02714(11) 0.00305(9) -0.00036(9) -0.00319(9)
C1 0.042(3) 0.043(3) 0.028(3) 0.003(3) 0.011(2) 0.002(3)
C2 0.046(3) 0.036(3) 0.016(2) 0.004(2) -0.0029(19) 0.002(2)
C3 0.038(3) 0.029(3) 0.029(3) 0.005(2) -0.001(2) -0.004(2)
C4 0.038(3) 0.044(3) 0.033(3) 0.009(2) -0.001(2) -0.001(3)
C5 0.043(3) 0.048(4) 0.037(3) 0.009(3) 0.000(3) 0.008(3)
C6 0.066(4) 0.037(3) 0.036(3) 0.009(3) 0.005(3) 0.014(3)
C7 0.059(4) 0.034(3) 0.035(3) 0.005(2) 0.000(3) -0.005(3)
C8 0.044(3) 0.032(3) 0.030(3) 0.005(2) -0.001(3) -0.004(3)
C9 0.037(3) 0.032(3) 0.042(3) 0.009(2) 0.000(2) -0.014(2)
C10 0.030(3) 0.045(3) 0.038(3) 0.012(2) 0.012(2) -0.005(3)
C11 0.039(3) 0.043(3) 0.030(3) -0.005(2) -0.001(2) -0.006(3)
C12 0.062(5) 0.058(4) 0.050(4) -0.005(3) -0.022(3) -0.005(4)
C13 0.083(6) 0.069(6) 0.067(5) -0.013(5) -0.038(5) -0.008(5)
C14 0.068(5) 0.068(6) 0.062(5) -0.019(4) -0.007(4) -0.032(4)
C15 0.070(5) 0.048(4) 0.065(5) -0.008(4) -0.006(4) -0.019(4)
C16 0.054(4) 0.051(4) 0.046(4) 0.003(3) -0.009(3) -0.017(3)
C17 0.033(3) 0.030(3) 0.035(3) -0.003(2) 0.000(2) -0.002(2)
C18 0.031(3) 0.035(3) 0.040(3) 0.000(2) 0.003(2) 0.004(2)
C19 0.035(3) 0.038(3) 0.054(4) 0.000(3) -0.004(3) 0.004(3)
C20 0.036(3) 0.029(3) 0.066(4) -0.008(3) 0.007(3) -0.003(2)
C21 0.053(4) 0.038(3) 0.049(4) -0.007(3) 0.016(3) 0.002(3)
C22 0.049(4) 0.040(3) 0.039(3) 0.001(3) 0.002(3) 0.003(3)
C23 0.035(3) 0.030(2) 0.035(3) 0.004(2) 0.001(2) -0.001(2)
C24 0.042(3) 0.031(3) 0.046(3) 0.001(2) 0.000(3) 0.001(3)
C25 0.054(4) 0.039(4) 0.056(4) -0.004(3) -0.001(3) 0.003(3)
C26 0.056(4) 0.053(4) 0.052(4) -0.006(3) 0.009(3) 0.011(3)
C27 0.048(4) 0.051(4) 0.064(5) 0.003(4) 0.018(4) 0.003(3)
C60 0.110(9) 0.060(6) 0.124(10) -0.003(6) -0.042(9) 0.000(7)
C28 0.045(4) 0.034(3) 0.058(4) -0.001(3) 0.012(3) -0.008(3)
C29 0.032(3) 0.040(3) 0.032(3) 0.003(2) 0.000(2) -0.002(2)
C30 0.047(4) 0.041(3) 0.044(3) 0.007(3) -0.009(3) -0.004(3)
C31 0.046(4) 0.053(4) 0.047(4) 0.003(3) -0.014(3) 0.005(3)
C32 0.036(3) 0.066(5) 0.045(4) 0.000(3) -0.006(3) -0.008(3)
C33 0.041(4) 0.051(4) 0.056(4) -0.001(3) -0.004(3) -0.013(3)
C34 0.032(3) 0.041(3) 0.043(3) 0.002(3) -0.005(2) -0.007(3)
C35 0.031(3) 0.034(3) 0.039(3) 0.008(2) -0.004(2) -0.007(2)
C36 0.033(3) 0.045(3) 0.045(3) 0.008(3) 0.000(3) -0.007(2)
C37 0.030(3) 0.049(3) 0.058(4) 0.009(3) 0.002(3) -0.003(3)
C38 0.029(3) 0.059(4) 0.064(4) 0.022(3) -0.008(3) -0.003(3)
C39 0.035(3) 0.058(4) 0.044(4) 0.012(3) -0.012(3) -0.010(3)
C40 0.041(4) 0.042(3) 0.042(3) 0.008(3) -0.005(3) -0.001(3)
C41 0.039(3) 0.033(3) 0.046(3) 0.002(3) -0.012(3) -0.005(2)
C42 0.074(5) 0.038(4) 0.057(4) 0.002(3) -0.003(4) -0.018(3)
C43 0.100(7) 0.037(4) 0.070(5) -0.003(4) -0.009(5) -0.023(5)
C44 0.091(6) 0.037(4) 0.069(5) -0.015(4) -0.022(5) -0.004(4)
C45 0.067(5) 0.049(4) 0.057(5) -0.017(4) -0.008(4) 0.008(4)
C46 0.046(4) 0.038(3) 0.047(4) -0.012(3) -0.004(3) -0.002(3)
C50 0.045(3) 0.037(3) 0.029(3) 0.004(2) 0.000(2) 0.000(2)
C51 0.034(3) 0.030(3) 0.038(3) 0.006(2) -0.002(2) -0.001(2)
C52 0.035(3) 0.038(3) 0.035(3) 0.004(2) 0.000(2) -0.003(2)
C53 0.037(3) 0.031(3) 0.031(3) 0.009(2) 0.001(2) -0.003(2)
C54 0.048(4) 0.038(3) 0.039(3) 0.013(3) 0.003(3) -0.001(3)
F1 0.158(9) 0.108(6) 0.219(12) -0.046(7) -0.092(9) 0.002(6)
F2 0.092(6) 0.40(2) 0.247(14) -0.199(16) -0.053(8) -0.019(11)
F3 0.233(13) 0.371(19) 0.055(4) -0.041(7) 0.026(6) -0.200(14)
F4 0.304(18) 0.070(5) 0.242(13) -0.063(7) -0.081(12) -0.030(7)
F5 0.134(7) 0.109(6) 0.144(7) -0.049(5) -0.070(6) 0.026(5)
F6 0.236(14) 0.238(13) 0.125(7) -0.092(8) 0.087(8) -0.137(12)
P1 0.0325(7) 0.0303(6) 0.0275(6) 0.0013(5) -0.0020(5) -0.0028(5)
P2 0.0299(6) 0.0256(6) 0.0323(7) 0.0043(5) -0.0013(5) -0.0026(5)
P3 0.0276(6) 0.0298(6) 0.0320(6) 0.0048(6) -0.0020(5) -0.0041(5)
P4 0.0705(14) 0.0943(18) 0.0488(11) -0.0171(11) 0.0104(10) -0.0388(13)
Cl1 0.376(10) 0.0572(16) 0.247(6) -0.022(3) -0.211(7) 0.026(3)
Cl2 0.099(2) 0.109(2) 0.152(3) 0.009(2) -0.010(3) 0.023(2)

loop_
_atom_type_symbol
_atom_type_description
_atom_type_scat_dispersion_real
_atom_type_scat_dispersion_imag
_atom_type_scat_source
C C 0.0181 0.0091 'International Tables Vol C Tables 4.2.6.8 and 6.1.1.4'
H H 0.0000 0.0000 'International Tables Vol C Tables 4.2.6.8 and 6.1.1.4'
F F 0.0727 0.0534 'International Tables Vol C Tables 4.2.6.8 and 6.1.1.4'
P P 0.2955 0.4335 'International Tables Vol C Tables 4.2.6.8 and 6.1.1.4'
Cl Cl 0.3639 0.7018 'International Tables Vol C Tables 4.2.6.8 and 6.1.1.4'
Re Re -5.2083 5.8923 'International Tables Vol C Tables 4.2.6.8 and 6.1.1.4'

loop_
_geom_angle_atom_site_label_1
_geom_angle_atom_site_label_2
_geom_angle_atom_site_label_3
_geom_angle
C2 Re1 C1 36.4(2)
C2 Re1 C10 65.6(2)
C1 Re1 C10 36.5(2)
C2 Re1 C9 76.8(2)
C1 Re1 C9 64.8(2)
C10 Re1 C9 35.6(2)
C2 Re1 P2 122.99(16)
C1 Re1 P2 95.13(18)
C10 Re1 P2 91.38(17)
C9 Re1 P2 114.35(17)
C2 Re1 P3 89.55(16)
C1 Re1 P3 111.09(18)
C10 Re1 P3 146.93(17)
C9 Re1 P3 160.92(16)
P2 Re1 P3 84.20(5)
C2 Re1 P1 152.84(16)
C1 Re1 P1 161.12(18)
C10 Re1 P1 124.58(17)
C9 Re1 P1 98.53(17)
P2 Re1 P1 83.56(5)
P3 Re1 P1 87.56(5)
C2 Re1 C3 35.6(2)
C1 Re1 C3 63.5(2)
C10 Re1 C3 74.7(2)
C9 Re1 C3 63.0(2)
P2 Re1 C3 157.98(15)
P3 Re1 C3 98.14(14)
P1 Re1 C3 118.34(15)
C2 Re1 C8 62.7(2)
C1 Re1 C8 73.6(2)
C10 Re1 C8 62.4(2)
C9 Re1 C8 35.0(2)
P2 Re1 C8 149.31(17)
P3 Re1 C8 126.44(16)
P1 Re1 C8 98.05(14)
C3 Re1 C8 33.7(2)
C2 C1 C10 119.9(6)
C2 C1 Re1 71.6(3)
C10 C1 Re1 71.9(3)
C2 C1 H1A 120.0
C10 C1 H1A 120.0
Re1 C1 H1A 128.7
C1 C2 C3 120.3(6)
C1 C2 Re1 72.1(3)
C3 C2 Re1 79.0(3)
C1 C2 H2A 119.8
C3 C2 H2A 119.8
Re1 C2 H2A 120.1
C8 C3 C2 119.2(6)
C8 C3 C4 118.8(6)
C2 C3 C4 122.0(6)
C8 C3 Re1 75.6(3)
C2 C3 Re1 65.4(3)
C4 C3 Re1 133.2(4)
C5 C4 C3 120.3(6)
C5 C4 H4A 119.8
C3 C4 H4A 119.8
C4 C5 C6 120.8(6)
C4 C5 H5A 119.6
C6 C5 H5A 119.6
C7 C6 C5 121.0(6)
C7 C6 H6A 119.5
C5 C6 H6A 119.5
C6 C7 C8 120.4(7)
C6 C7 H7A 119.8
C8 C7 H7A 119.8
C3 C8 C9 118.6(5)
C3 C8 C7 118.6(6)
C9 C8 C7 122.7(6)
C3 C8 Re1 70.7(3)
C9 C8 Re1 65.4(3)
C7 C8 Re1 138.7(4)
C10 C9 C8 120.1(6)
C10 C9 Re1 70.6(3)
C8 C9 Re1 79.6(3)
C10 C9 H9A 120.0
C8 C9 H9A 120.0
Re1 C9 H9A 120.9
C9 C10 C1 120.5(6)
C9 C10 Re1 73.8(3)
C1 C10 Re1 71.5(3)
C9 C10 H10A 119.8
C1 C10 H10A 119.8
Re1 C10 H10A 126.9
C16 C11 C12 118.2(6)
C16 C11 P1 116.6(5)
C12 C11 P1 125.2(6)
C13 C12 C11 121.2(8)
C13 C12 H12A 119.4
C11 C12 H12A 119.4
C14 C13 C12 119.7(8)
C14 C13 H13A 120.1
C12 C13 H13A 120.1
C13 C14 C15 120.0(7)
C13 C14 H14A 120.0
C15 C14 H14A 120.0
C16 C15 C14 119.2(8)
C16 C15 H15A 120.4
C14 C15 H15A 120.4
C11 C16 C15 121.6(7)
C11 C16 H16A 119.2
C15 C16 H16A 119.2
C18 C17 C22 118.4(6)
C18 C17 P1 119.6(5)
C22 C17 P1 121.8(5)
C17 C18 C19 120.7(6)
C17 C18 H18A 119.6
C19 C18 H18A 119.6
C20 C19 C18 119.6(6)
C20 C19 H19A 120.2
C18 C19 H19A 120.2
C19 C20 C21 120.4(6)
C19 C20 H20A 119.8
C21 C20 H20A 119.8
C22 C21 C20 119.5(6)
C22 C21 H21A 120.2
C20 C21 H21A 120.2
C21 C22 C17 121.4(6)
C21 C22 H22A 119.3
C17 C22 H22A 119.3
C24 C23 C28 118.1(6)
C24 C23 P2 124.4(5)
C28 C23 P2 117.5(5)
C23 C24 C25 121.3(7)
C23 C24 H24A 119.4
C25 C24 H24A 119.4
C26 C25 C24 120.2(7)
C26 C25 H25A 119.9
C24 C25 H25A 119.9
C25 C26 C27 118.5(7)
C25 C26 H26A 120.8
C27 C26 H26A 120.8
C28 C27 C26 121.2(7)
C28 C27 H27A 119.4
C26 C27 H27A 119.4
Cl1 C60 Cl2 110.8(8)
Cl1 C60 H60A 109.5
Cl2 C60 H60A 109.5
Cl1 C60 H60B 109.5
Cl2 C60 H60B 109.5
H60A C60 H60B 108.1
C27 C28 C23 120.7(7)
C27 C28 H28A 119.7
C23 C28 H28A 119.7
C34 C29 C30 118.5(6)
C34 C29 P2 119.7(5)
C30 C29 P2 121.7(5)
C29 C30 C31 120.0(7)
C29 C30 H30A 120.0
C31 C30 H30A 120.0
C32 C31 C30 120.7(7)
C32 C31 H31A 119.6
C30 C31 H31A 119.6
C31 C32 C33 119.5(7)
C31 C32 H32A 120.2
C33 C32 H32A 120.2
C34 C33 C32 119.7(7)
C34 C33 H33A 120.2
C32 C33 H33A 120.2
C33 C34 C29 121.5(7)
C33 C34 H34A 119.2
C29 C34 H34A 119.2
C40 C35 C36 119.3(6)
C40 C35 P3 118.7(5)
C36 C35 P3 121.3(5)
C35 C36 C37 119.8(7)
C35 C36 H36A 120.1
C37 C36 H36A 120.1
C38 C37 C36 120.6(7)
C38 C37 H37A 119.7
C36 C37 H37A 119.7
C39 C38 C37 119.3(6)
C39 C38 H38A 120.4
C37 C38 H38A 120.4
C38 C39 C40 120.2(7)
C38 C39 H39A 119.9
C40 C39 H39A 119.9
C39 C40 C35 120.7(7)
C39 C40 H40A 119.6
C35 C40 H40A 119.6
C46 C41 C42 118.2(7)
C46 C41 P3 120.2(5)
C42 C41 P3 121.1(6)
C43 C42 C41 120.1(8)
C43 C42 H42A 119.9
C41 C42 H42A 119.9
C44 C43 C42 120.9(8)
C44 C43 H43A 119.5
C42 C43 H43A 119.5
C45 C44 C43 119.3(8)
C45 C44 H44A 120.4
C43 C44 H44A 120.4
C44 C45 C46 120.0(9)
C44 C45 H45A 120.0
C46 C45 H45A 120.0
C41 C46 C45 121.5(7)
C41 C46 H46A 119.3
C45 C46 H46A 119.3
C53 C50 P1 115.0(4)
C53 C50 H50A 108.5
P1 C50 H50A 108.5
C53 C50 H50B 108.5
P1 C50 H50B 108.5
H50A C50 H50B 107.5
C53 C51 P2 115.9(4)
C53 C51 H51B 108.3
P2 C51 H51B 108.3
C53 C51 H51A 108.3
P2 C51 H51A 108.3
H51B C51 H51A 107.4
C53 C52 P3 114.3(4)
C53 C52 H52A 108.7
P3 C52 H52A 108.7
C53 C52 H52B 108.7
P3 C52 H52B 108.7
H52A C52 H52B 107.6
C54 C53 C50 107.4(5)
C54 C53 C51 107.7(5)
C50 C53 C51 109.8(5)
C54 C53 C52 107.0(5)
C50 C53 C52 111.2(5)
C51 C53 C52 113.5(5)
C53 C54 H54C 109.5
C53 C54 H54B 109.5
H54C C54 H54B 109.5
C53 C54 H54A 109.5
H54C C54 H54A 109.5
H54B C54 H54A 109.5
C17 P1 C50 102.3(3)
C17 P1 C11 95.6(3)
C50 P1 C11 102.6(3)
C17 P1 Re1 117.8(2)
C50 P1 Re1 114.3(2)
C11 P1 Re1 120.9(2)
C29 P2 C51 104.5(3)
C29 P2 C23 97.2(3)
C51 P2 C23 102.6(3)
C29 P2 Re1 116.4(2)
C51 P2 Re1 114.35(19)
C23 P2 Re1 119.3(2)
C52 P3 C35 106.0(3)
C52 P3 C41 103.2(3)
C35 P3 C41 97.0(3)
C52 P3 Re1 112.7(2)
C35 P3 Re1 116.81(19)
C41 P3 Re1 119.0(2)
F4 P4 F3 90.7(9)
F4 P4 F6 102.2(9)
F3 P4 F6 165.1(10)
F4 P4 F2 84.5(8)
F3 P4 F2 86.9(8)
F6 P4 F2 86.8(8)
F4 P4 F5 97.3(7)
F3 P4 F5 91.0(7)
F6 P4 F5 94.8(7)
F2 P4 F5 177.3(9)
F4 P4 F1 177.1(7)
F3 P4 F1 88.1(8)
F6 P4 F1 78.7(7)
F2 P4 F1 92.8(8)
F5 P4 F1 85.4(5)

loop_
_geom_bond_atom_site_label_1
_geom_bond_atom_site_label_2
_geom_bond_distance
Re1 C2 2.236(5)
Re1 C1 2.242(5)
Re1 C10 2.248(6)
Re1 C9 2.289(6)
Re1 P2 2.3264(14)
Re1 P3 2.3572(13)
Re1 P1 2.3840(15)
Re1 C3 2.413(6)
Re1 C8 2.476(5)
C1 C2 1.397(9)
C1 C10 1.408(9)
C1 H1A 0.9500
C2 C3 1.433(9)
C2 H2A 0.9500
C3 C8 1.418(8)
C3 C4 1.439(9)
C4 C5 1.366(10)
C4 H4A 0.9500
C5 C6 1.409(11)
C5 H5A 0.9500
C6 C7 1.355(10)
C6 H6A 0.9500
C7 C8 1.448(9)
C7 H7A 0.9500
C8 C9 1.443(9)
C9 C10 1.389(9)
C9 H9A 0.9500
C10 H10A 0.9500
C11 C16 1.376(10)
C11 C12 1.384(10)
C11 P1 1.858(6)
C12 C13 1.384(11)
C12 H12A 0.9500
C13 C14 1.372(14)
C13 H13A 0.9500
C14 C15 1.390(13)
C14 H14A 0.9500
C15 C16 1.380(10)
C15 H15A 0.9500
C16 H16A 0.9500
C17 C18 1.388(9)
C17 C22 1.399(9)
C17 P1 1.848(6)
C18 C19 1.399(9)
C18 H18A 0.9500
C19 C20 1.380(10)
C19 H19A 0.9500
C20 C21 1.393(11)
C20 H20A 0.9500
C21 C22 1.374(10)
C21 H21A 0.9500
C22 H22A 0.9500
C23 C24 1.382(8)
C23 C28 1.390(9)
C23 P2 1.858(6)
C24 C25 1.391(10)
C24 H24A 0.9500
C25 C26 1.382(12)
C25 H25A 0.9500
C26 C27 1.388(12)
C26 H26A 0.9500
C27 C28 1.375(11)
C27 H27A 0.9500
C60 Cl1 1.705(12)
C60 Cl2 1.726(14)
C60 H60A 0.9900
C60 H60B 0.9900
C28 H28A 0.9500
C29 C34 1.388(9)
C29 C30 1.392(9)
C29 P2 1.849(6)
C30 C31 1.396(10)
C30 H30A 0.9500
C31 C32 1.375(11)
C31 H31A 0.9500
C32 C33 1.391(11)
C32 H32A 0.9500
C33 C34 1.382(9)
C33 H33A 0.9500
C34 H34A 0.9500
C35 C40 1.387(9)
C35 C36 1.388(9)
C35 P3 1.850(6)
C36 C37 1.394(9)
C36 H36A 0.9500
C37 C38 1.391(11)
C37 H37A 0.9500
C38 C39 1.384(11)
C38 H38A 0.9500
C39 C40 1.386(9)
C39 H39A 0.9500
C40 H40A 0.9500
C41 C46 1.378(10)
C41 C42 1.389(10)
C41 P3 1.858(7)
C42 C43 1.386(12)
C42 H42A 0.9500
C43 C44 1.384(14)
C43 H43A 0.9500
C44 C45 1.362(13)
C44 H44A 0.9500
C45 C46 1.395(10)
C45 H45A 0.9500
C46 H46A 0.9500
C50 C53 1.539(9)
C50 P1 1.852(6)
C50 H50A 0.9900
C50 H50B 0.9900
C51 C53 1.540(9)
C51 P2 1.855(6)
C51 H51B 0.9900
C51 H51A 0.9900
C52 C53 1.558(8)
C52 P3 1.843(6)
C52 H52A 0.9900
C52 H52B 0.9900
C53 C54 1.532(8)
C54 H54C 0.9800
C54 H54B 0.9800
C54 H54A 0.9800
F1 P4 1.624(9)
F2 P4 1.548(11)
F3 P4 1.484(8)
F4 P4 1.482(8)
F5 P4 1.560(8)
F6 P4 1.517(9)

loop_
_geom_torsion_atom_site_label_1
_geom_torsion_atom_site_label_2
_geom_torsion_atom_site_label_3
_geom_torsion_atom_site_label_4
_geom_torsion
C10 C1 C2 C3 9.7(8)
Re1 C1 C2 C3 65.0(5)
C10 C1 C2 Re1 -55.3(5)
C1 C2 C3 C8 -6.2(8)
Re1 C2 C3 C8 55.3(5)
C1 C2 C3 C4 171.5(5)
Re1 C2 C3 C4 -127.0(5)
C1 C2 C3 Re1 -61.5(4)
C8 C3 C4 C5 2.9(9)
C2 C3 C4 C5 -174.8(6)
Re1 C3 C4 C5 100.2(7)
C3 C4 C5 C6 0.4(9)
C4 C5 C6 C7 -2.8(10)
C5 C6 C7 C8 1.7(10)
C2 C3 C8 C9 -4.4(8)
C4 C3 C8 C9 177.8(5)
Re1 C3 C8 C9 46.1(5)
C2 C3 C8 C7 173.8(5)
C4 C3 C8 C7 -4.0(8)
Re1 C3 C8 C7 -135.7(5)
C2 C3 C8 Re1 -50.5(4)
C4 C3 C8 Re1 131.7(5)
C6 C7 C8 C3 1.8(9)
C6 C7 C8 C9 179.9(6)
C6 C7 C8 Re1 -91.2(8)
C3 C8 C9 C10 11.7(8)
C7 C8 C9 C10 -166.4(5)
Re1 C8 C9 C10 60.2(5)
C3 C8 C9 Re1 -48.5(5)
C7 C8 C9 Re1 133.4(5)
C8 C9 C10 C1 -8.4(8)
Re1 C9 C10 C1 56.4(5)
C8 C9 C10 Re1 -64.8(5)
C2 C1 C10 C9 -2.3(8)
Re1 C1 C10 C9 -57.5(5)
C2 C1 C10 Re1 55.1(5)
C16 C11 C12 C13 0.3(13)
P1 C11 C12 C13 -178.2(8)
C11 C12 C13 C14 -1.9(16)
C12 C13 C14 C15 3.0(16)
C13 C14 C15 C16 -2.6(15)
C12 C11 C16 C15 0.2(12)
P1 C11 C16 C15 178.8(7)
C14 C15 C16 C11 1.0(14)
C22 C17 C18 C19 -0.2(9)
P1 C17 C18 C19 -175.1(5)
C17 C18 C19 C20 -0.4(10)
C18 C19 C20 C21 0.2(10)
C19 C20 C21 C22 0.6(10)
C20 C21 C22 C17 -1.2(11)
C18 C17 C22 C21 1.0(10)
P1 C17 C22 C21 175.8(5)
C28 C23 C24 C25 -1.6(10)
P2 C23 C24 C25 177.0(6)
C23 C24 C25 C26 -0.3(11)
C24 C25 C26 C27 1.7(12)
C25 C26 C27 C28 -1.0(13)
C26 C27 C28 C23 -0.9(13)
C24 C23 C28 C27 2.2(11)
P2 C23 C28 C27 -176.4(6)
C34 C29 C30 C31 0.0(11)
P2 C29 C30 C31 176.6(6)
C29 C30 C31 C32 -1.2(12)
C30 C31 C32 C33 1.6(12)
C31 C32 C33 C34 -1.0(12)
C32 C33 C34 C29 -0.2(11)
C30 C29 C34 C33 0.6(10)
P2 C29 C34 C33 -176.0(6)
C40 C35 C36 C37 -3.5(9)
P3 C35 C36 C37 167.1(5)
C35 C36 C37 C38 2.9(10)
C36 C37 C38 C39 -0.1(10)
C37 C38 C39 C40 -2.2(10)
C38 C39 C40 C35 1.6(10)
C36 C35 C40 C39 1.2(9)
P3 C35 C40 C39 -169.6(5)
C46 C41 C42 C43 1.6(12)
P3 C41 C42 C43 173.7(7)
C41 C42 C43 C44 -1.6(15)
C42 C43 C44 C45 0.5(15)
C43 C44 C45 C46 0.7(14)
C42 C41 C46 C45 -0.5(11)
P3 C41 C46 C45 -172.7(6)
C44 C45 C46 C41 -0.7(13)
P1 C50 C53 C54 -162.2(5)
P1 C50 C53 C51 81.0(6)
P1 C50 C53 C52 -45.5(6)
P2 C51 C53 C54 -164.1(4)
P2 C51 C53 C50 -47.5(6)
P2 C51 C53 C52 77.7(6)
P3 C52 C53 C54 -155.8(4)
P3 C52 C53 C50 87.2(6)
P3 C52 C53 C51 -37.2(6)
C18 C17 P1 C50 -141.6(5)
C22 C17 P1 C50 43.6(6)
C18 C17 P1 C11 114.2(5)
C22 C17 P1 C11 -60.6(6)
C18 C17 P1 Re1 -15.3(6)
C22 C17 P1 Re1 169.9(5)
C53 C50 P1 C17 100.1(5)
C53 C50 P1 C11 -161.2(5)
C53 C50 P1 Re1 -28.5(5)
C16 C11 P1 C17 -61.6(6)
C12 C11 P1 C17 116.9(7)
C16 C11 P1 C50 -165.6(6)
C12 C11 P1 C50 12.9(7)
C16 C11 P1 Re1 65.7(6)
C12 C11 P1 Re1 -115.8(6)
C34 C29 P2 C51 -137.6(5)
C30 C29 P2 C51 45.9(6)
C34 C29 P2 C23 117.3(5)
C30 C29 P2 C23 -59.2(6)
C34 C29 P2 Re1 -10.5(6)
C30 C29 P2 Re1 173.0(5)
C53 C51 P2 C29 98.4(5)
C53 C51 P2 C23 -160.6(4)
C53 C51 P2 Re1 -30.0(5)
C24 C23 P2 C29 130.2(6)
C28 C23 P2 C29 -51.2(6)
C24 C23 P2 C51 23.6(6)
C28 C23 P2 C51 -157.9(6)
C24 C23 P2 Re1 -104.0(5)
C28 C23 P2 Re1 74.5(6)
C53 C52 P3 C35 -168.2(4)
C53 C52 P3 C41 90.4(5)
C53 C52 P3 Re1 -39.3(5)
C40 C35 P3 C52 -147.1(5)
C36 C35 P3 C52 42.3(6)
C40 C35 P3 C41 -41.2(5)
C36 C35 P3 C41 148.2(5)
C40 C35 P3 Re1 86.4(5)
C36 C35 P3 Re1 -84.2(5)
C46 C41 P3 C52 -153.7(6)
C42 C41 P3 C52 34.3(7)
C46 C41 P3 C35 98.0(6)
C42 C41 P3 C35 -74.0(6)
C46 C41 P3 Re1 -28.0(6)
C42 C41 P3 Re1 160.0(5)
